data_7703155
loop_
_publ_author_name
'Yang, Hua'
'Meng, Yan-Xia'
'Tian, Hai-Quan'
'Li, Da-Cheng'
'Zeng, Su-Yuan'
'Song, You'
'Dou, Jian-Min'

_publ_section_title
;
 Investigating the effect of lanthanide radius and diamagnetic linkers on
 the framework of metallacrown complexes.
;
_journal_issue 6
_journal_name_full 'Dalton transactions (Cambridge, England : 2003)'
_journal_page_first 1955
_journal_page_last 1962
_journal_paper_doi 10.1039/c9dt04383g
_journal_volume 49
_journal_year 2020
_chemical_formula_sum 'C20 H40 Cu5 Fe2 N22 Na O22 Tb'
_chemical_formula_weight 1552.05
_space_group_IT_number 14
_space_group_name_Hall '-P 2yn'
_space_group_name_H-M_alt 'P 1 21/n 1'
_symmetry_cell_setting monoclinic
_symmetry_space_group_name_H-M 'P 1 21/n 1'
_atom_sites_solution_hydrogens geom
_atom_sites_solution_primary direct
_atom_sites_solution_secondary difmap
_audit_creation_method SHELXL-97
_audit_update_record
;
2017-09-08 deposited with the CCDC.	2020-01-03 downloaded from the CCDC.
;
_cell_angle_alpha 90.00
_cell_angle_beta 93.332(3)
_cell_angle_gamma 90.00
_cell_formula_units_Z 4
_cell_length_a 17.0246(7)
_cell_length_b 14.1494(7)
_cell_length_c 20.7518(8)
_cell_measurement_reflns_used 3831
_cell_measurement_temperature 293(2)
_cell_measurement_theta_max 70.976
_cell_measurement_theta_min 3.445
_cell_volume 4990.4(4)
_computing_structure_refinement 'SHELXL-97 (Sheldrick, 1997)'
_computing_structure_solution 'SHELXS-97 (Sheldrick, 1990)'
_diffrn_ambient_temperature 293(2)
_diffrn_measured_fraction_theta_full 0.998
_diffrn_measured_fraction_theta_max 0.998
_diffrn_measurement_device_type 'Xcalibur, Eos, Gemini'
_diffrn_measurement_method '\w scans'
_diffrn_radiation_monochromator graphite
_diffrn_radiation_source 'fine-focus sealed tube'
_diffrn_radiation_type CuK\a
_diffrn_radiation_wavelength 1.54184
_diffrn_reflns_av_R_equivalents 0.0748
_diffrn_reflns_av_sigmaI/netI 0.1061
_diffrn_reflns_limit_h_max 20
_diffrn_reflns_limit_h_min -19
_diffrn_reflns_limit_k_max 16
_diffrn_reflns_limit_k_min -8
_diffrn_reflns_limit_l_max 20
_diffrn_reflns_limit_l_min -24
_diffrn_reflns_number 17935
_diffrn_reflns_theta_full 67.25
_diffrn_reflns_theta_max 67.25
_diffrn_reflns_theta_min 3.27
_exptl_absorpt_coefficient_mu 14.549
_exptl_absorpt_correction_T_max 0.2352
_exptl_absorpt_correction_T_min 0.1589
_exptl_absorpt_correction_type multi-scan
_exptl_absorpt_process_details sadabs
_exptl_crystal_colour blue
_exptl_crystal_density_diffrn 2.066
_exptl_crystal_density_method 'not measured'
_exptl_crystal_description block
_exptl_crystal_F_000 3052
_exptl_crystal_size_max 0.20
_exptl_crystal_size_mid 0.17
_exptl_crystal_size_min 0.14
_refine_diff_density_max 2.976
_refine_diff_density_min -2.711
_refine_diff_density_rms 0.243
_refine_ls_extinction_method none
_refine_ls_goodness_of_fit_ref 1.024
_refine_ls_hydrogen_treatment constr
_refine_ls_matrix_type full
_refine_ls_number_parameters 658
_refine_ls_number_reflns 8943
_refine_ls_number_restraints 1986
_refine_ls_restrained_S_all 0.948
_refine_ls_R_factor_all 0.1017
_refine_ls_R_factor_gt 0.0747
_refine_ls_shift/su_max 0.013
_refine_ls_shift/su_mean 0.000
_refine_ls_structure_factor_coef Fsqd
_refine_ls_weighting_details 'calc w=1/[\s^2^(Fo^2^)+(0.1072P)^2^+35.8655P] where P=(Fo^2^+2Fc^2^)/3'
_refine_ls_weighting_scheme calc
_refine_ls_wR_factor_gt 0.1874
_refine_ls_wR_factor_ref 0.2118
_reflns_number_gt 6608
_reflns_number_total 8943
_reflns_threshold_expression >2sigma(I)
_cod_data_source_file c9dt04383g2.cif
_cod_data_source_block exp_6345
_cod_depositor_comments 'Adding full bibliography for 7703149--7703156.cif.'
_cod_database_code 7703155

loop_
_symmetry_equiv_pos_as_xyz
'x, y, z'
'-x+1/2, y+1/2, -z+1/2'
'-x, -y, -z'
'x-1/2, -y-1/2, z-1/2'

loop_
_atom_site_label
_atom_site_type_symbol
_atom_site_fract_x
_atom_site_fract_y
_atom_site_fract_z
_atom_site_U_iso_or_equiv
_atom_site_adp_type
_atom_site_occupancy
_atom_site_symmetry_multiplicity
_atom_site_calc_flag
_atom_site_refinement_flags
Tb1 Tb 0.88601(3) 0.52646(4) 0.32969(3) 0.01104(16) Uani 1 1 d U
Cu1 Cu 0.76433(8) 0.57568(10) 0.47816(6) 0.0137(3) Uani 1 1 d U
Cu2 Cu 0.77929(8) 0.76319(10) 0.29928(6) 0.0133(3) Uani 1 1 d U
Cu5 Cu 0.97993(8) 0.38124(10) 0.47317(6) 0.0132(3) Uani 1 1 d U
Cu3 Cu 0.91073(8) 0.59487(10) 0.15109(6) 0.0142(3) Uani 1 1 d U
Cu4 Cu 1.05443(8) 0.37673(11) 0.26660(6) 0.0154(3) Uani 1 1 d U
Fe1 Fe 0.48522(9) 0.55522(12) 0.37151(7) 0.0146(3) Uani 1 1 d U
Fe2 Fe 0.67084(9) 0.57892(11) -0.01208(7) 0.0149(3) Uani 1 1 d U
Na1 Na 0.3528(2) 0.2220(3) 0.43608(18) 0.0192(8) Uani 1 1 d U
O1 O 0.7119(4) 0.7020(5) 0.4778(3) 0.0157(11) Uani 1 1 d U
O2 O 0.8112(4) 0.6225(5) 0.4008(3) 0.0147(11) Uani 1 1 d U
O3 O 0.7930(4) 0.8184(5) 0.2146(3) 0.0150(12) Uani 1 1 d U
O4 O 0.8469(4) 0.6638(5) 0.2705(3) 0.0142(11) Uani 1 1 d U
O5 O 0.9719(4) 0.5035(5) 0.1040(3) 0.0154(12) Uani 1 1 d U
O6 O 0.9302(4) 0.5090(5) 0.2238(3) 0.0137(11) Uani 1 1 d U
O7 O 1.1111(4) 0.2996(5) 0.3302(3) 0.0179(12) Uani 1 1 d U
O8 O 1.0098(4) 0.4367(5) 0.3393(3) 0.0152(11) Uani 1 1 d U
O9 O 0.9190(4) 0.3823(5) 0.5499(3) 0.0144(12) Uani 1 1 d U
O10 O 0.9066(4) 0.4769(5) 0.4419(3) 0.0146(11) Uani 1 1 d U
O11 O 0.4368(5) 0.6572(7) 0.4773(4) 0.0380(19) Uani 1 1 d U
O12 O 0.5751(5) 0.6089(8) -0.1242(4) 0.042(2) Uani 1 1 d U
O13 O 0.7570(4) 0.5030(5) 0.2802(3) 0.0193(14) Uani 1 1 d U
H13B H 0.7321 0.4719 0.3075 0.023 Uiso 1 1 d R
H13C H 0.7609 0.4562 0.2549 0.023 Uiso 1 1 d R
O14 O 0.8559(4) 0.3621(5) 0.3275(3) 0.0194(14) Uani 1 1 d U
H14B H 0.8068 0.3526 0.3202 0.023 Uiso 1 1 d R
H14C H 0.8713 0.3352 0.3626 0.023 Uiso 1 1 d R
O15 O 0.9819(4) 0.6464(5) 0.3482(3) 0.0189(14) Uani 1 1 d U
H15B H 1.0094 0.6361 0.3830 0.023 Uiso 1 1 d R
H15C H 0.9599 0.7001 0.3508 0.023 Uiso 1 1 d R
O16 O 0.8036(5) 0.4669(7) 0.7945(4) 0.046(3) Uani 1 1 d .
H16C H 0.7647 0.4539 0.7683 0.055 Uiso 1 1 d R
H16D H 0.7914 0.4526 0.8324 0.055 Uiso 1 1 d R
O17 O 0.9098(4) 0.8223(5) 0.3402(3) 0.0214(12) Uani 1 1 d U
H17C H 0.9161 0.8519 0.3758 0.026 Uiso 1 1 d R
H17D H 0.9267 0.8568 0.3105 0.026 Uiso 1 1 d R
O18 O 0.3302(4) 0.3582(6) 0.7822(4) 0.0256(17) Uani 1 1 d .
H18C H 0.3633 0.3329 0.7584 0.031 Uiso 1 1 d R
H18D H 0.2842 0.3493 0.7651 0.031 Uiso 1 1 d R
O19 O 0.4525(4) 0.1201(5) 0.4876(3) 0.0234(16) Uani 1 1 d U
H19B H 0.4967 0.1419 0.4777 0.028 Uiso 1 1 d R
H19C H 0.4474 0.0665 0.4694 0.028 Uiso 1 1 d R
O20 O 0.2727(4) 0.3019(6) 0.3547(4) 0.0311(18) Uani 1 1 d U
H20B H 0.2256 0.2818 0.3526 0.037 Uiso 1 1 d R
H20C H 0.2916 0.2983 0.3178 0.037 Uiso 1 1 d R
O21 O 0.4238(8) 0.1554(10) 0.3401(6) 0.077(3) Uani 1 1 d U
H21B H 0.3897 0.1394 0.3106 0.092 Uiso 1 1 d R
H21C H 0.4482 0.1058 0.3527 0.092 Uiso 1 1 d R
O22 O 0.3611(7) 0.3287(8) 0.2530(5) 0.0592(19) Uani 1 1 d U
H22C H 0.3616 0.3358 0.2124 0.071 Uiso 1 1 d R
H22D H 0.4036 0.3521 0.2697 0.071 Uiso 1 1 d R
C1 C 0.6750(6) 0.8217(7) 0.3978(5) 0.0169(15) Uani 1 1 d U
H1A H 0.6191 0.8100 0.3999 0.020 Uiso 1 1 calc R
H1B H 0.6889 0.8748 0.4258 0.020 Uiso 1 1 calc R
C2 C 0.7205(6) 0.7354(7) 0.4207(4) 0.0144(14) Uani 1 1 d U
C3 C 0.8525(6) 0.7796(7) 0.1131(4) 0.0175(14) Uani 1 1 d U
H3A H 0.8033 0.7797 0.0871 0.021 Uiso 1 1 calc R
H3B H 0.8768 0.8412 0.1093 0.021 Uiso 1 1 calc R
C4 C 0.8366(6) 0.7610(7) 0.1828(4) 0.0136(14) Uani 1 1 d U
C5 C 1.0745(6) 0.3870(8) 0.1298(5) 0.0167(15) Uani 1 1 d U
H5A H 1.0543 0.3352 0.1031 0.020 Uiso 1 1 calc R
H5B H 1.1112 0.4227 0.1052 0.020 Uiso 1 1 calc R
C6 C 1.0072(6) 0.4506(7) 0.1474(4) 0.0142(15) Uani 1 1 d U
C7 C 1.1060(6) 0.2581(8) 0.4430(5) 0.0175(16) Uani 1 1 d U
H7A H 1.1623 0.2636 0.4525 0.021 Uiso 1 1 calc R
H7B H 1.0943 0.1923 0.4334 0.021 Uiso 1 1 calc R
C8 C 1.0828(6) 0.3168(7) 0.3859(5) 0.0160(15) Uani 1 1 d U
C9 C 0.8039(6) 0.4559(8) 0.5893(5) 0.0167(16) Uani 1 1 d U
H9A H 0.8314 0.4803 0.6280 0.020 Uiso 1 1 calc R
H9B H 0.7790 0.3968 0.6003 0.020 Uiso 1 1 calc R
C10 C 0.8613(6) 0.4383(7) 0.5390(5) 0.0157(15) Uani 1 1 d U
C11 C 0.5897(6) 0.5322(8) 0.4073(5) 0.0180(14) Uani 1 1 d U
C12 C 0.4556(7) 0.4317(9) 0.4049(5) 0.0246(15) Uani 1 1 d U
C13 C 0.3840(6) 0.5654(9) 0.3247(5) 0.0245(16) Uani 1 1 d U
C14 C 0.5210(6) 0.6636(8) 0.3222(5) 0.0214(15) Uani 1 1 d U
C15 C 0.5174(6) 0.4816(8) 0.2993(5) 0.0232(15) Uani 1 1 d U
C16 C 0.7414(6) 0.5568(8) 0.0642(5) 0.0188(13) Uani 1 1 d U
C17 C 0.6043(6) 0.4816(8) 0.0219(5) 0.0189(15) Uani 1 1 d U
C18 C 0.6238(6) 0.6732(8) 0.0420(5) 0.0191(15) Uani 1 1 d U
C19 C 0.7479(6) 0.6721(8) -0.0362(5) 0.0194(14) Uani 1 1 d U
C20 C 0.7328(6) 0.4799(8) -0.0505(5) 0.0195(15) Uani 1 1 d U
N1 N 0.6929(5) 0.8453(6) 0.3301(4) 0.0156(13) Uani 1 1 d U
H1C H 0.7072 0.9064 0.3278 0.019 Uiso 1 1 d R
H1D H 0.6492 0.8371 0.3041 0.019 Uiso 1 1 d R
N2 N 0.7677(5) 0.7001(6) 0.3792(4) 0.0151(12) Uani 1 1 d U
N3 N 0.9052(5) 0.7058(6) 0.0894(4) 0.0167(13) Uani 1 1 d U
H3C H 0.9537 0.7298 0.0861 0.020 Uiso 1 1 d R
H3D H 0.8873 0.6863 0.0499 0.020 Uiso 1 1 d R
N4 N 0.8641(5) 0.6837(6) 0.2070(4) 0.0144(12) Uani 1 1 d U
N5 N 1.1152(5) 0.3497(7) 0.1887(4) 0.0179(14) Uani 1 1 d U
H5C H 1.1634 0.3759 0.1940 0.021 Uiso 1 1 d R
H5D H 1.1213 0.2868 0.1846 0.021 Uiso 1 1 d R
N6 N 0.9911(5) 0.4501(6) 0.2073(4) 0.0137(12) Uani 1 1 d U
N7 N 1.0641(5) 0.2875(6) 0.5005(4) 0.0153(14) Uani 1 1 d U
H7C H 1.0983 0.3139 0.5299 0.018 Uiso 1 1 d R
H7D H 1.0423 0.2367 0.5185 0.018 Uiso 1 1 d R
N8 N 1.0326(4) 0.3850(6) 0.3949(4) 0.0133(12) Uani 1 1 d U
N9 N 0.7422(5) 0.5253(6) 0.5657(4) 0.0163(14) Uani 1 1 d U
H9C H 0.7405 0.5734 0.5939 0.020 Uiso 1 1 d R
H9D H 0.6948 0.4969 0.5636 0.020 Uiso 1 1 d R
N10 N 0.8496(5) 0.4875(6) 0.4856(4) 0.0152(12) Uani 1 1 d U
N11 N 0.6524(5) 0.5174(6) 0.4297(4) 0.0192(12) Uani 1 1 d U
N12 N 0.4578(5) 0.6158(7) 0.4351(4) 0.0226(14) Uani 1 1 d U
N13 N 0.4397(6) 0.3577(7) 0.4205(5) 0.0292(15) Uani 1 1 d U
N14 N 0.3247(6) 0.5754(8) 0.2977(4) 0.030(2) Uani 1 1 d U
N15 N 0.5337(6) 0.4361(8) 0.2570(5) 0.032(2) Uani 1 1 d U
N16 N 0.5409(6) 0.7246(7) 0.2925(5) 0.0271(19) Uani 1 1 d U
N17 N 0.7821(5) 0.5446(6) 0.1083(4) 0.0187(12) Uani 1 1 d U
N18 N 0.5991(5) 0.7278(7) 0.0757(4) 0.0217(18) Uani 1 1 d U
N19 N 0.5691(5) 0.4210(7) 0.0410(4) 0.0240(19) Uani 1 1 d U
N20 N 0.6131(5) 0.5970(7) -0.0776(4) 0.0199(14) Uani 1 1 d U
N21 N 0.7668(6) 0.4201(7) -0.0717(4) 0.0252(16) Uani 1 1 d U
N22 N 0.7941(6) 0.7261(7) -0.0495(4) 0.0249(18) Uani 1 1 d U

loop_
_atom_site_aniso_label
_atom_site_aniso_U_11
_atom_site_aniso_U_22
_atom_site_aniso_U_33
_atom_site_aniso_U_23
_atom_site_aniso_U_13
_atom_site_aniso_U_12
Tb1 0.0108(3) 0.0116(3) 0.0105(3) 0.0005(2) -0.0010(2) 0.0008(2)
Cu1 0.0100(6) 0.0171(7) 0.0138(6) 0.0030(5) 0.0010(5) 0.0024(6)
Cu2 0.0135(7) 0.0144(7) 0.0121(6) 0.0022(5) 0.0008(5) 0.0047(6)
Cu5 0.0104(6) 0.0161(7) 0.0129(6) 0.0040(5) -0.0008(5) 0.0031(6)
Cu3 0.0198(7) 0.0124(7) 0.0107(6) 0.0017(5) 0.0032(5) 0.0038(6)
Cu4 0.0133(7) 0.0208(8) 0.0119(6) 0.0020(6) 0.0008(5) 0.0048(6)
Fe1 0.0110(7) 0.0184(8) 0.0144(7) -0.0034(6) -0.0003(6) 0.0001(6)
Fe2 0.0139(7) 0.0165(8) 0.0140(7) -0.0006(6) -0.0030(6) 0.0035(6)
Na1 0.0165(18) 0.021(2) 0.0202(18) 0.0039(16) 0.0002(15) -0.0019(16)
O1 0.014(2) 0.016(2) 0.017(2) 0.000(2) 0.000(2) 0.005(2)
O2 0.013(2) 0.018(2) 0.013(2) 0.0059(19) 0.0012(19) 0.001(2)
O3 0.013(2) 0.016(3) 0.016(2) 0.002(2) 0.001(2) -0.001(2)
O4 0.015(2) 0.016(2) 0.011(2) -0.002(2) 0.0015(19) 0.002(2)
O5 0.015(2) 0.018(3) 0.014(2) 0.002(2) 0.005(2) 0.005(2)
O6 0.010(2) 0.014(2) 0.016(2) 0.004(2) 0.0012(19) 0.006(2)
O7 0.015(3) 0.023(3) 0.016(2) 0.003(2) 0.002(2) 0.006(2)
O8 0.014(2) 0.018(2) 0.014(2) 0.001(2) 0.001(2) 0.006(2)
O9 0.012(2) 0.016(3) 0.015(2) 0.005(2) 0.001(2) 0.005(2)
O10 0.009(2) 0.018(2) 0.017(2) 0.003(2) 0.001(2) 0.008(2)
O11 0.040(4) 0.049(5) 0.024(4) -0.011(4) -0.002(3) 0.021(4)
O12 0.024(4) 0.071(5) 0.030(4) 0.011(4) -0.005(3) 0.005(4)
O13 0.020(3) 0.017(3) 0.021(3) 0.001(3) 0.002(3) 0.002(3)
O14 0.022(3) 0.011(3) 0.024(3) 0.005(3) -0.007(3) -0.005(3)
O15 0.017(3) 0.020(3) 0.019(3) 0.002(3) -0.003(3) 0.001(3)
O16 0.039(5) 0.066(7) 0.032(5) 0.008(5) -0.016(4) -0.022(5)
O17 0.023(3) 0.022(3) 0.019(2) 0.004(2) -0.004(2) -0.005(2)
O18 0.014(4) 0.025(4) 0.037(4) 0.004(4) -0.002(3) 0.004(3)
O19 0.022(4) 0.021(4) 0.028(4) -0.003(3) 0.004(3) -0.001(3)
O20 0.018(4) 0.048(5) 0.028(4) 0.007(3) 0.005(3) 0.001(3)
O21 0.074(6) 0.076(6) 0.080(6) -0.002(6) 0.003(5) 0.010(6)
O22 0.064(4) 0.058(4) 0.056(4) -0.003(3) 0.014(3) -0.013(4)
C1 0.016(3) 0.018(3) 0.017(3) 0.002(3) 0.001(3) 0.005(3)
C2 0.012(3) 0.016(3) 0.016(3) 0.000(3) -0.002(2) 0.000(3)
C3 0.020(3) 0.016(3) 0.016(3) 0.004(3) 0.000(3) 0.003(3)
C4 0.013(3) 0.014(3) 0.013(3) 0.002(2) 0.000(2) -0.004(3)
C5 0.016(3) 0.019(3) 0.016(3) 0.002(3) 0.004(3) 0.003(3)
C6 0.014(3) 0.015(3) 0.013(3) 0.001(3) 0.003(3) -0.001(3)
C7 0.013(3) 0.020(3) 0.019(3) 0.003(3) -0.003(3) 0.004(3)
C8 0.010(3) 0.018(3) 0.019(3) 0.000(3) -0.002(3) 0.005(3)
C9 0.012(3) 0.019(3) 0.018(3) 0.002(3) 0.001(3) 0.004(3)
C10 0.011(3) 0.018(3) 0.017(3) 0.000(3) -0.003(3) 0.001(3)
C11 0.014(3) 0.018(3) 0.021(3) -0.003(2) -0.003(2) -0.002(2)
C12 0.022(3) 0.029(3) 0.023(3) 0.001(3) 0.001(3) -0.003(3)
C13 0.020(3) 0.029(3) 0.024(3) 0.000(3) 0.004(3) -0.003(3)
C14 0.017(3) 0.023(3) 0.024(3) -0.004(3) 0.001(3) 0.002(3)
C15 0.021(3) 0.025(3) 0.023(3) -0.002(3) 0.002(3) 0.000(3)
C16 0.019(3) 0.019(3) 0.018(2) -0.002(2) 0.001(2) 0.003(2)
C17 0.018(3) 0.020(3) 0.018(3) -0.002(3) -0.001(3) 0.005(3)
C18 0.018(3) 0.022(3) 0.018(3) -0.004(3) -0.003(3) 0.005(3)
C19 0.020(3) 0.020(3) 0.018(3) 0.002(3) 0.000(3) 0.005(3)
C20 0.015(3) 0.025(3) 0.019(3) 0.001(3) -0.001(3) 0.004(3)
N1 0.015(3) 0.014(3) 0.018(3) -0.002(2) 0.002(2) 0.004(3)
N2 0.012(2) 0.015(2) 0.018(2) 0.001(2) -0.001(2) 0.003(2)
N3 0.022(3) 0.015(3) 0.014(2) 0.005(2) 0.005(2) 0.001(2)
N4 0.016(2) 0.015(2) 0.012(2) 0.002(2) 0.002(2) 0.003(2)
N5 0.016(3) 0.023(3) 0.014(3) -0.002(3) 0.005(3) 0.006(3)
N6 0.012(2) 0.015(3) 0.014(2) 0.003(2) -0.001(2) 0.007(2)
N7 0.013(3) 0.017(3) 0.015(3) 0.003(3) -0.001(2) 0.005(3)
N8 0.009(2) 0.019(3) 0.012(2) 0.003(2) 0.003(2) 0.001(2)
N9 0.012(3) 0.020(3) 0.017(3) 0.003(3) 0.001(2) 0.003(3)
N10 0.013(2) 0.017(3) 0.016(2) 0.004(2) 0.002(2) 0.004(2)
N11 0.016(2) 0.020(2) 0.021(2) -0.001(2) 0.000(2) 0.001(2)
N12 0.018(3) 0.025(3) 0.024(3) 0.000(3) -0.003(2) 0.002(3)
N13 0.025(3) 0.032(3) 0.030(3) 0.004(3) -0.001(3) -0.005(3)
N14 0.021(4) 0.045(5) 0.022(4) 0.002(4) -0.002(3) -0.002(4)
N15 0.034(4) 0.035(5) 0.029(4) -0.010(4) 0.003(4) 0.006(4)
N16 0.027(4) 0.025(4) 0.030(4) 0.000(4) 0.005(3) 0.000(4)
N17 0.018(2) 0.018(2) 0.019(2) 0.000(2) -0.003(2) 0.002(2)
N18 0.021(4) 0.019(4) 0.025(4) -0.003(3) -0.003(3) 0.003(3)
N19 0.024(4) 0.025(4) 0.023(4) 0.000(4) 0.000(3) 0.004(4)
N20 0.015(3) 0.026(3) 0.019(3) 0.002(3) 0.001(2) 0.003(3)
N21 0.027(3) 0.026(3) 0.023(3) 0.000(3) -0.001(3) 0.006(3)
N22 0.023(4) 0.025(4) 0.027(4) 0.004(3) 0.004(3) 0.003(4)

loop_
_atom_type_symbol
_atom_type_description
_atom_type_scat_dispersion_real
_atom_type_scat_dispersion_imag
_atom_type_scat_source
C C 0.0181 0.0091 'International Tables Vol C Tables 4.2.6.8 and 6.1.1.4'
H H 0.0000 0.0000 'International Tables Vol C Tables 4.2.6.8 and 6.1.1.4'
N N 0.0311 0.0180 'International Tables Vol C Tables 4.2.6.8 and 6.1.1.4'
O O 0.0492 0.0322 'International Tables Vol C Tables 4.2.6.8 and 6.1.1.4'
Cu Cu -1.9646 0.5888 'International Tables Vol C Tables 4.2.6.8 and 6.1.1.4'
Tb Tb -9.1472 9.1891 'International Tables Vol C Tables 4.2.6.8 and 6.1.1.4'
Fe Fe -1.1336 3.1974 'International Tables Vol C Tables 4.2.6.8 and 6.1.1.4'
Na Na 0.1353 0.1239 'International Tables Vol C Tables 4.2.6.8 and 6.1.1.4'

loop_
_geom_angle_atom_site_label_1
_geom_angle_atom_site_label_2
_geom_angle_atom_site_label_3
_geom_angle
_geom_angle_site_symmetry_1
_geom_angle_site_symmetry_3
O15 Tb1 O4 70.6(2) . .
O15 Tb1 O6 88.4(2) . .
O4 Tb1 O6 72.6(2) . .
O15 Tb1 O14 147.9(2) . .
O4 Tb1 O14 137.4(2) . .
O6 Tb1 O14 87.7(2) . .
O15 Tb1 O13 140.8(2) . .
O4 Tb1 O13 70.6(2) . .
O6 Tb1 O13 85.5(2) . .
O14 Tb1 O13 70.4(2) . .
O15 Tb1 O2 83.2(2) . .
O4 Tb1 O2 73.4(2) . .
O6 Tb1 O2 145.9(2) . .
O14 Tb1 O2 116.1(2) . .
O13 Tb1 O2 80.6(2) . .
O15 Tb1 O10 89.5(2) . .
O4 Tb1 O10 138.6(2) . .
O6 Tb1 O10 144.9(2) . .
O14 Tb1 O10 75.9(2) . .
O13 Tb1 O10 116.6(2) . .
O2 Tb1 O10 68.3(2) . .
O15 Tb1 O8 77.1(2) . .
O4 Tb1 O8 132.7(2) . .
O6 Tb1 O8 72.9(2) . .
O14 Tb1 O8 71.3(2) . .
O13 Tb1 O8 136.4(2) . .
O2 Tb1 O8 136.0(2) . .
O10 Tb1 O8 72.5(2) . .
N10 Cu1 O2 86.7(3) . .
N10 Cu1 O1 157.0(3) . .
O2 Cu1 O1 84.1(3) . .
N10 Cu1 N9 82.9(3) . .
O2 Cu1 N9 166.7(3) . .
O1 Cu1 N9 102.4(3) . .
N10 Cu1 N11 114.5(3) . .
O2 Cu1 N11 97.6(3) . .
O1 Cu1 N11 87.7(3) . .
N9 Cu1 N11 94.3(3) . .
N2 Cu2 O4 91.3(3) . .
N2 Cu2 O3 175.6(3) . .
O4 Cu2 O3 84.7(3) . .
N2 Cu2 N1 83.1(3) . .
O4 Cu2 N1 168.3(3) . .
O3 Cu2 N1 100.6(3) . .
N8 Cu5 O10 91.2(3) . .
N8 Cu5 O9 175.6(3) . .
O10 Cu5 O9 84.6(3) . .
N8 Cu5 N7 84.0(3) . .
O10 Cu5 N7 174.4(3) . .
O9 Cu5 N7 100.3(3) . .
N4 Cu3 O6 89.9(3) . .
N4 Cu3 O5 171.1(3) . .
O6 Cu3 O5 84.4(3) . .
N4 Cu3 N3 82.5(3) . .
O6 Cu3 N3 166.4(3) . .
O5 Cu3 N3 101.7(3) . .
N4 Cu3 N17 91.0(3) . .
O6 Cu3 N17 102.1(3) . .
O5 Cu3 N17 96.9(3) . .
N3 Cu3 N17 89.3(3) . .
N6 Cu4 O8 91.8(3) . .
N6 Cu4 O7 175.4(3) . .
O8 Cu4 O7 85.3(3) . .
N6 Cu4 N5 83.2(3) . .
O8 Cu4 N5 164.0(4) . .
O7 Cu4 N5 100.5(3) . .
N12 Fe1 C11 94.4(4) . .
N12 Fe1 C15 178.3(5) . .
C11 Fe1 C15 84.8(5) . .
N12 Fe1 C13 94.4(5) . .
C11 Fe1 C13 171.1(5) . .
C15 Fe1 C13 86.3(5) . .
N12 Fe1 C12 95.1(5) . .
C11 Fe1 C12 87.9(5) . .
C15 Fe1 C12 83.3(5) . .
C13 Fe1 C12 90.2(5) . .
N12 Fe1 C14 97.0(5) . .
C11 Fe1 C14 91.5(4) . .
C15 Fe1 C14 84.6(5) . .
C13 Fe1 C14 88.5(5) . .
C12 Fe1 C14 167.9(5) . .
N20 Fe2 C17 94.4(4) . .
N20 Fe2 C18 97.1(4) . .
C17 Fe2 C18 90.5(5) . .
N20 Fe2 C19 93.5(4) . .
C17 Fe2 C19 172.0(4) . .
C18 Fe2 C19 89.4(5) . .
N20 Fe2 C20 94.9(4) . .
C17 Fe2 C20 88.8(5) . .
C18 Fe2 C20 168.0(4) . .
C19 Fe2 C20 89.6(4) . .
N20 Fe2 C16 178.6(4) . .
C17 Fe2 C16 86.4(4) . .
C18 Fe2 C16 84.1(4) . .
C19 Fe2 C16 85.7(4) . .
C20 Fe2 C16 84.0(4) . .
O20 Na1 O1 92.6(3) . 3_666
O20 Na1 O19 161.3(3) . .
O1 Na1 O19 106.0(3) 3_666 .
O20 Na1 N13 82.0(3) . .
O1 Na1 N13 93.0(3) 3_666 .
O19 Na1 N13 96.4(3) . .
O20 Na1 N21 91.5(3) . 4_566
O1 Na1 N21 96.7(3) 3_666 4_566
O19 Na1 N21 86.7(3) . 4_566
N13 Na1 N21 168.6(3) . 4_566
O20 Na1 O21 84.3(4) . .
O1 Na1 O21 175.0(4) 3_666 .
O19 Na1 O21 77.0(4) . .
N13 Na1 O21 82.6(4) . .
N21 Na1 O21 87.4(4) 4_566 .
C2 O1 Cu1 104.9(6) . .
C2 O1 Na1 126.8(6) . 3_666
Cu1 O1 Na1 128.3(3) . 3_666
N2 O2 Cu1 107.3(5) . .
N2 O2 Tb1 122.6(5) . .
Cu1 O2 Tb1 124.5(3) . .
C4 O3 Cu2 108.0(6) . .
N4 O4 Cu2 107.9(5) . .
N4 O4 Tb1 125.8(5) . .
Cu2 O4 Tb1 126.1(3) . .
C6 O5 Cu3 105.9(6) . .
N6 O6 Cu3 106.2(5) . .
N6 O6 Tb1 124.8(5) . .
Cu3 O6 Tb1 127.0(3) . .
C8 O7 Cu4 107.9(6) . .
N8 O8 Cu4 108.1(5) . .
N8 O8 Tb1 122.1(5) . .
Cu4 O8 Tb1 122.7(3) . .
C10 O9 Cu5 107.5(6) . .
N10 O10 Cu5 108.8(5) . .
N10 O10 Tb1 122.1(5) . .
Cu5 O10 Tb1 125.3(3) . .
N1 C1 C2 110.4(8) . .
O1 C2 N2 124.7(9) . .
O1 C2 C1 120.1(9) . .
N2 C2 C1 115.2(8) . .
N3 C3 C4 110.0(8) . .
N4 C4 O3 122.6(8) . .
N4 C4 C3 116.2(9) . .
O3 C4 C3 121.1(9) . .
N5 C5 C6 109.8(8) . .
N6 C6 O5 124.1(9) . .
N6 C6 C5 115.8(9) . .
O5 C6 C5 120.1(8) . .
C8 C7 N7 111.5(8) . .
O7 C8 N8 122.8(9) . .
O7 C8 C7 120.7(9) . .
N8 C8 C7 116.4(9) . .
C10 C9 N9 110.8(8) . .
O9 C10 N10 124.0(9) . .
O9 C10 C9 120.6(9) . .
N10 C10 C9 115.3(9) . .
N11 C11 Fe1 178.9(10) . .
N13 C12 Fe1 175.5(10) . .
N14 C13 Fe1 177.0(12) . .
N16 C14 Fe1 178.3(10) . .
N15 C15 Fe1 177.3(11) . .
N17 C16 Fe2 179.6(10) . .
N19 C17 Fe2 175.8(10) . .
N18 C18 Fe2 176.9(9) . .
N22 C19 Fe2 178.8(10) . .
N21 C20 Fe2 177.3(11) . .
C1 N1 Cu2 111.3(6) . .
C2 N2 O2 115.3(8) . .
C2 N2 Cu2 119.5(7) . .
O2 N2 Cu2 124.9(6) . .
C3 N3 Cu3 110.1(6) . .
C4 N4 O4 116.7(8) . .
C4 N4 Cu3 118.6(6) . .
O4 N4 Cu3 123.9(6) . .
C5 N5 Cu4 111.2(6) . .
C6 N6 O6 116.0(8) . .
C6 N6 Cu4 119.0(7) . .
O6 N6 Cu4 124.9(6) . .
C7 N7 Cu5 109.1(6) . .
C8 N8 O8 114.8(7) . .
C8 N8 Cu5 116.4(7) . .
O8 N8 Cu5 126.6(6) . .
C9 N9 Cu1 111.3(6) . .
C10 N10 O10 114.9(8) . .
C10 N10 Cu1 119.5(7) . .
O10 N10 Cu1 125.3(6) . .
C11 N11 Cu1 147.8(9) . .
O11 N12 Fe1 177.7(9) . .
C12 N13 Na1 156.3(9) . .
C16 N17 Cu3 138.8(8) . .
O12 N20 Fe2 177.8(9) . .
C20 N21 Na1 153.4(8) . 4_665

loop_
_geom_bond_atom_site_label_1
_geom_bond_atom_site_label_2
_geom_bond_distance
_geom_bond_site_symmetry_2
Tb1 O15 2.370(7) .
Tb1 O4 2.374(7) .
Tb1 O6 2.377(6) .
Tb1 O14 2.381(7) .
Tb1 O13 2.392(7) .
Tb1 O2 2.421(7) .
Tb1 O10 2.437(6) .
Tb1 O8 2.458(7) .
Cu1 N10 1.914(8) .
Cu1 O2 1.950(6) .
Cu1 O1 1.998(7) .
Cu1 N9 2.007(8) .
Cu1 N11 2.259(9) .
Cu2 N2 1.904(8) .
Cu2 O4 1.933(7) .
Cu2 O3 1.949(7) .
Cu2 N1 2.008(8) .
Cu5 N8 1.902(8) .
Cu5 O10 1.928(7) .
Cu5 O9 1.951(7) .
Cu5 N7 2.010(8) .
Cu3 N4 1.913(8) .
Cu3 O6 1.950(6) .
Cu3 O5 1.958(7) .
Cu3 N3 2.024(8) .
Cu3 N17 2.422(9) .
Cu4 N6 1.897(8) .
Cu4 O8 1.925(7) .
Cu4 O7 1.926(7) .
Cu4 N5 2.007(8) .
Fe1 N12 1.663(9) .
Fe1 C11 1.915(10) .
Fe1 C15 1.930(11) .
Fe1 C13 1.934(11) .
Fe1 C12 1.957(12) .
Fe1 C14 1.960(12) .
Fe2 N20 1.652(8) .
Fe2 C17 1.941(11) .
Fe2 C18 1.945(10) .
Fe2 C19 1.945(11) .
Fe2 C20 1.952(11) .
Fe2 C16 1.957(10) .
Na1 O20 2.392(8) .
Na1 O1 2.408(8) 3_666
Na1 O19 2.426(8) .
Na1 N13 2.456(11) .
Na1 N21 2.487(10) 4_566
Na1 O21 2.567(13) .
O1 C2 1.292(11) .
O1 Na1 2.408(8) 3_666
O2 N2 1.385(10) .
O3 C4 1.305(12) .
O4 N4 1.394(10) .
O5 C6 1.291(12) .
O6 N6 1.389(10) .
O7 C8 1.302(12) .
O8 N8 1.402(10) .
O9 C10 1.272(12) .
O10 N10 1.376(10) .
O11 N12 1.129(12) .
O12 N20 1.142(11) .
C1 N1 1.494(12) .
C1 C2 1.508(13) .
C2 N2 1.310(13) .
C3 N3 1.480(13) .
C3 C4 1.509(12) .
C4 N4 1.282(13) .
C5 N5 1.469(12) .
C5 C6 1.519(13) .
C6 N6 1.287(12) .
C7 C8 1.482(13) .
C7 N7 1.484(12) .
C8 N8 1.310(13) .
C9 C10 1.493(13) .
C9 N9 1.500(12) .
C10 N10 1.313(12) .
C11 N11 1.158(14) .
C12 N13 1.134(15) .
C13 N14 1.135(14) .
C14 N16 1.124(14) .
C15 N15 1.137(14) .
C16 N17 1.127(13) .
C17 N19 1.131(14) .
C18 N18 1.139(14) .
C19 N22 1.142(14) .
C20 N21 1.129(14) .
N21 Na1 2.487(10) 4_665

loop_
_geom_hbond_atom_site_label_D
_geom_hbond_atom_site_label_H
_geom_hbond_atom_site_label_A
_geom_hbond_distance_DH
_geom_hbond_distance_HA
_geom_hbond_distance_DA
_geom_hbond_angle_DHA
_geom_hbond_site_symmetry_A
N3 H3D N22 0.90 2.59 3.366(12) 144.9 .
N1 H1D N16 0.90 2.44 3.160(13) 137.5 .
O20 H20C O22 0.85 1.89 2.689(13) 155.9 .
O15 H15C O17 0.85 1.93 2.776(11) 169.9 .
N7 H7D N19 0.90 2.32 3.068(13) 140.4 4_666
N7 H7C O2 0.90 2.24 3.134(10) 176.7 3_766
N5 H5C O16 0.90 2.30 2.953(13) 128.7 3_766
N3 H3C N13 0.90 2.57 3.420(14) 157.5 2_655
N1 H1C N17 0.90 2.36 3.117(12) 141.0 2_655
O22 H22C O12 0.85 2.31 3.074(14) 148.9 3_665
O21 H21C O5 0.85 2.15 2.981(15) 166.6 2_645
O21 H21B O16 0.85 2.11 2.802(17) 138.0 4_565
O20 H20B O7 0.85 1.99 2.769(10) 151.3 1_455
O19 H19C O5 0.85 2.29 2.877(10) 126.5 2_645
O19 H19B N3 0.85 2.41 3.216(11) 158.2 2_645
O18 H18D N4 0.85 2.67 3.382(11) 142.7 3_666
O18 H18D O4 0.85 2.32 3.162(10) 172.5 3_666
O18 H18C N16 0.85 2.15 2.998(13) 172.2 3_666
O17 H17D N15 0.85 1.94 2.794(12) 179.4 2_655
O17 H17C N19 0.85 1.99 2.837(12) 179.9 2_655
O16 H16D N21 0.85 2.11 2.958(13) 177.0 1_556
O16 H16C N14 0.85 2.03 2.880(12) 177.2 3_666
O15 H15B O9 0.85 1.81 2.658(9) 171.2 3_766
O14 H14C N18 0.85 2.03 2.839(11) 158.2 2_645
O14 H14B O3 0.85 1.87 2.705(10) 165.8 2_645
O13 H13C N1 0.85 2.52 3.343(11) 162.9 2_645
O13 H13B O3 0.85 2.26 2.752(10) 117.3 2_645

loop_
_geom_torsion_atom_site_label_1
_geom_torsion_atom_site_label_2
_geom_torsion_atom_site_label_3
_geom_torsion_atom_site_label_4
_geom_torsion
_geom_torsion_site_symmetry_1
_geom_torsion_site_symmetry_4
N10 Cu1 O1 C2 82.5(10) . .
O2 Cu1 O1 C2 15.4(6) . .
N9 Cu1 O1 C2 -176.4(6) . .
N11 Cu1 O1 C2 -82.5(6) . .
N10 Cu1 O1 Na1 -97.1(8) . 3_666
O2 Cu1 O1 Na1 -164.1(4) . 3_666
N9 Cu1 O1 Na1 4.1(5) . 3_666
N11 Cu1 O1 Na1 97.9(4) . 3_666
N10 Cu1 O2 N2 -175.2(6) . .
O1 Cu1 O2 N2 -16.3(5) . .
N9 Cu1 O2 N2 -136.3(14) . .
N11 Cu1 O2 N2 70.5(6) . .
N10 Cu1 O2 Tb1 30.7(4) . .
O1 Cu1 O2 Tb1 -170.4(4) . .
N9 Cu1 O2 Tb1 69.7(16) . .
N11 Cu1 O2 Tb1 -83.6(4) . .
O15 Tb1 O2 N2 83.1(6) . .
O4 Tb1 O2 N2 11.3(6) . .
O6 Tb1 O2 N2 6.1(8) . .
O14 Tb1 O2 N2 -123.8(6) . .
O13 Tb1 O2 N2 -61.1(6) . .
O10 Tb1 O2 N2 175.3(7) . .
O8 Tb1 O2 N2 146.6(6) . .
O15 Tb1 O2 Cu1 -126.6(4) . .
O4 Tb1 O2 Cu1 161.7(4) . .
O6 Tb1 O2 Cu1 156.5(3) . .
O14 Tb1 O2 Cu1 26.5(4) . .
O13 Tb1 O2 Cu1 89.2(4) . .
O10 Tb1 O2 Cu1 -34.4(3) . .
O8 Tb1 O2 Cu1 -63.1(5) . .
O4 Cu2 O3 C4 2.0(6) . .
N1 Cu2 O3 C4 -167.5(6) . .
N2 Cu2 O4 N4 175.7(6) . .
O3 Cu2 O4 N4 -2.5(5) . .
N1 Cu2 O4 N4 115.1(15) . .
N2 Cu2 O4 Tb1 -0.3(4) . .
O3 Cu2 O4 Tb1 -178.5(4) . .
N1 Cu2 O4 Tb1 -60.9(16) . .
O15 Tb1 O4 N4 91.6(7) . .
O6 Tb1 O4 N4 -3.0(6) . .
O14 Tb1 O4 N4 -69.2(7) . .
O13 Tb1 O4 N4 -94.2(7) . .
O2 Tb1 O4 N4 -179.9(7) . .
O10 Tb1 O4 N4 157.2(6) . .
O8 Tb1 O4 N4 41.8(7) . .
O15 Tb1 O4 Cu2 -93.1(4) . .
O6 Tb1 O4 Cu2 172.3(4) . .
O14 Tb1 O4 Cu2 106.1(4) . .
O13 Tb1 O4 Cu2 81.0(4) . .
O2 Tb1 O4 Cu2 -4.6(4) . .
O10 Tb1 O4 Cu2 -27.5(6) . .
O8 Tb1 O4 Cu2 -142.9(3) . .
O6 Cu3 O5 C6 -15.0(6) . .
N3 Cu3 O5 C6 152.7(6) . .
N17 Cu3 O5 C6 -116.6(6) . .
N4 Cu3 O6 N6 -157.2(6) . .
O5 Cu3 O6 N6 15.9(5) . .
N3 Cu3 O6 N6 -101.7(14) . .
N17 Cu3 O6 N6 111.8(5) . .
N4 Cu3 O6 Tb1 7.2(4) . .
O5 Cu3 O6 Tb1 -179.6(4) . .
N3 Cu3 O6 Tb1 62.8(15) . .
N17 Cu3 O6 Tb1 -83.8(4) . .
O15 Tb1 O6 N6 87.7(7) . .
O4 Tb1 O6 N6 157.9(7) . .
O14 Tb1 O6 N6 -60.5(7) . .
O13 Tb1 O6 N6 -131.0(7) . .
O2 Tb1 O6 N6 163.1(6) . .
O10 Tb1 O6 N6 0.8(9) . .
O8 Tb1 O6 N6 10.7(6) . .
O15 Tb1 O6 Cu3 -74.0(4) . .
O4 Tb1 O6 Cu3 -3.9(4) . .
O14 Tb1 O6 Cu3 137.8(4) . .
O13 Tb1 O6 Cu3 67.3(4) . .
O2 Tb1 O6 Cu3 1.4(7) . .
O10 Tb1 O6 Cu3 -161.0(3) . .
O8 Tb1 O6 Cu3 -151.0(5) . .
O8 Cu4 O7 C8 9.1(7) . .
N5 Cu4 O7 C8 173.9(7) . .
N6 Cu4 O8 N8 168.1(6) . .
O7 Cu4 O8 N8 -8.3(5) . .
N5 Cu4 O8 N8 -120.4(11) . .
N6 Cu4 O8 Tb1 17.1(4) . .
O7 Cu4 O8 Tb1 -159.3(4) . .
N5 Cu4 O8 Tb1 88.6(12) . .
O15 Tb1 O8 N8 104.2(6) . .
O4 Tb1 O8 N8 151.8(6) . .
O6 Tb1 O8 N8 -163.4(7) . .
O14 Tb1 O8 N8 -70.0(6) . .
O13 Tb1 O8 N8 -99.8(6) . .
O2 Tb1 O8 N8 38.5(8) . .
O10 Tb1 O8 N8 10.6(6) . .
O15 Tb1 O8 Cu4 -108.7(4) . .
O4 Tb1 O8 Cu4 -61.1(5) . .
O6 Tb1 O8 Cu4 -16.4(4) . .
O14 Tb1 O8 Cu4 77.0(4) . .
O13 Tb1 O8 Cu4 47.2(5) . .
O2 Tb1 O8 Cu4 -174.4(3) . .
O10 Tb1 O8 Cu4 157.7(4) . .
O10 Cu5 O9 C10 4.1(7) . .
N7 Cu5 O9 C10 -178.6(6) . .
N8 Cu5 O10 N10 173.5(6) . .
O9 Cu5 O10 N10 -5.2(6) . .
N8 Cu5 O10 Tb1 15.2(4) . .
O9 Cu5 O10 Tb1 -163.5(4) . .
O15 Tb1 O10 N10 112.6(7) . .
O4 Tb1 O10 N10 53.4(8) . .
O6 Tb1 O10 N10 -160.8(6) . .
O14 Tb1 O10 N10 -96.2(7) . .
O13 Tb1 O10 N10 -37.0(7) . .
O2 Tb1 O10 N10 29.7(6) . .
O8 Tb1 O10 N10 -170.8(7) . .
O15 Tb1 O10 Cu5 -91.8(4) . .
O4 Tb1 O10 Cu5 -151.1(3) . .
O6 Tb1 O10 Cu5 -5.2(7) . .
O14 Tb1 O10 Cu5 59.3(4) . .
O13 Tb1 O10 Cu5 118.6(4) . .
O2 Tb1 O10 Cu5 -174.7(5) . .
O8 Tb1 O10 Cu5 -15.2(4) . .
Cu1 O1 C2 N2 -12.4(11) . .
Na1 O1 C2 N2 167.2(7) 3_666 .
Cu1 O1 C2 C1 168.1(7) . .
Na1 O1 C2 C1 -12.3(12) 3_666 .
N1 C1 C2 O1 -178.4(8) . .
N1 C1 C2 N2 2.1(12) . .
Cu2 O3 C4 N4 -1.0(11) . .
Cu2 O3 C4 C3 174.7(7) . .
N3 C3 C4 N4 -5.8(12) . .
N3 C3 C4 O3 178.2(8) . .
Cu3 O5 C6 N6 11.7(12) . .
Cu3 O5 C6 C5 -165.5(8) . .
N5 C5 C6 N6 -9.2(13) . .
N5 C5 C6 O5 168.3(9) . .
Cu4 O7 C8 N8 -8.6(12) . .
Cu4 O7 C8 C7 170.8(7) . .
N7 C7 C8 O7 -177.5(9) . .
N7 C7 C8 N8 2.0(13) . .
Cu5 O9 C10 N10 -2.2(12) . .
Cu5 O9 C10 C9 -179.0(8) . .
N9 C9 C10 O9 179.2(9) . .
N9 C9 C10 N10 2.2(13) . .
C2 C1 N1 Cu2 -6.6(10) . .
N2 Cu2 N1 C1 6.9(7) . .
O4 Cu2 N1 C1 68.3(17) . .
O3 Cu2 N1 C1 -175.6(6) . .
O1 C2 N2 O2 -1.3(14) . .
C1 C2 N2 O2 178.2(8) . .
O1 C2 N2 Cu2 -175.5(7) . .
C1 C2 N2 Cu2 4.0(12) . .
Cu1 O2 N2 C2 14.6(9) . .
Tb1 O2 N2 C2 169.3(6) . .
Cu1 O2 N2 Cu2 -171.5(5) . .
Tb1 O2 N2 Cu2 -16.8(9) . .
O4 Cu2 N2 C2 -176.1(8) . .
N1 Cu2 N2 C2 -6.4(8) . .
O4 Cu2 N2 O2 10.2(7) . .
N1 Cu2 N2 O2 180.0(7) . .
C4 C3 N3 Cu3 14.7(10) . .
N4 Cu3 N3 C3 -14.7(7) . .
O6 Cu3 N3 C3 -71.0(16) . .
O5 Cu3 N3 C3 173.3(6) . .
N17 Cu3 N3 C3 76.4(7) . .
O3 C4 N4 O4 -1.2(14) . .
C3 C4 N4 O4 -177.2(8) . .
O3 C4 N4 Cu3 168.8(7) . .
C3 C4 N4 Cu3 -7.1(12) . .
Cu2 O4 N4 C4 2.7(10) . .
Tb1 O4 N4 C4 178.7(6) . .
Cu2 O4 N4 Cu3 -166.7(4) . .
Tb1 O4 N4 Cu3 9.3(10) . .
O6 Cu3 N4 C4 -178.6(8) . .
N3 Cu3 N4 C4 12.7(8) . .
N17 Cu3 N4 C4 -76.4(8) . .
O6 Cu3 N4 O4 -9.3(7) . .
N3 Cu3 N4 O4 -178.1(7) . .
N17 Cu3 N4 O4 92.8(7) . .
C6 C5 N5 Cu4 10.8(10) . .
N6 Cu4 N5 C5 -7.8(7) . .
O8 Cu4 N5 C5 -80.5(13) . .
O7 Cu4 N5 C5 169.4(7) . .
O5 C6 N6 O6 1.9(14) . .
C5 C6 N6 O6 179.3(8) . .
O5 C6 N6 Cu4 -174.5(7) . .
C5 C6 N6 Cu4 2.9(12) . .
Cu3 O6 N6 C6 -14.5(10) . .
Tb1 O6 N6 C6 -179.4(7) . .
Cu3 O6 N6 Cu4 161.7(5) . .
Tb1 O6 N6 Cu4 -3.2(10) . .
O8 Cu4 N6 C6 167.5(8) . .
N5 Cu4 N6 C6 2.9(8) . .
O8 Cu4 N6 O6 -8.6(7) . .
N5 Cu4 N6 O6 -173.2(8) . .
C8 C7 N7 Cu5 9.2(10) . .
N8 Cu5 N7 C7 -12.7(7) . .
O7 C8 N8 O8 1.8(14) . .
C7 C8 N8 O8 -177.6(8) . .
O7 C8 N8 Cu5 166.0(8) . .
C7 C8 N8 Cu5 -13.5(12) . .
Cu4 O8 N8 C8 6.1(9) . .
Tb1 O8 N8 C8 157.3(7) . .
Cu4 O8 N8 Cu5 -156.3(5) . .
Tb1 O8 N8 Cu5 -5.0(10) . .
O10 Cu5 N8 C8 -167.8(7) . .
N7 Cu5 N8 C8 15.1(7) . .
O10 Cu5 N8 O8 -5.7(7) . .
N7 Cu5 N8 O8 177.1(8) . .
C10 C9 N9 Cu1 -4.2(10) . .
N10 Cu1 N9 C9 3.9(7) . .
O2 Cu1 N9 C9 -35.4(18) . .
O1 Cu1 N9 C9 -153.4(6) . .
N11 Cu1 N9 C9 118.0(7) . .
O9 C10 N10 O10 -2.3(14) . .
C9 C10 N10 O10 174.7(8) . .
O9 C10 N10 Cu1 -175.7(8) . .
C9 C10 N10 Cu1 1.2(12) . .
Cu5 O10 N10 C10 5.5(10) . .
Tb1 O10 N10 C10 164.6(7) . .
Cu5 O10 N10 Cu1 178.5(5) . .
Tb1 O10 N10 Cu1 -22.3(10) . .
O2 Cu1 N10 C10 168.6(8) . .
O1 Cu1 N10 C10 102.1(10) . .
N9 Cu1 N10 C10 -3.0(8) . .
N11 Cu1 N10 C10 -94.5(8) . .
O2 Cu1 N10 O10 -4.1(7) . .
O1 Cu1 N10 O10 -70.7(11) . .
N9 Cu1 N10 O10 -175.7(8) . .
N11 Cu1 N10 O10 92.8(8) . .
N10 Cu1 N11 C11 -169.8(15) . .
O2 Cu1 N11 C11 -79.9(15) . .
O1 Cu1 N11 C11 3.8(15) . .
N9 Cu1 N11 C11 106.1(15) . .
O20 Na1 N13 C12 20(2) . .
O1 Na1 N13 C12 -72(2) 3_666 .
O19 Na1 N13 C12 -179(2) . .
N21 Na1 N13 C12 76(3) 4_566 .
O21 Na1 N13 C12 105(2) . .
N4 Cu3 N17 C16 100.7(12) . .
O6 Cu3 N17 C16 -169.2(12) . .
O5 Cu3 N17 C16 -83.5(12) . .
N3 Cu3 N17 C16 18.2(12) . .

loop_
_platon_squeeze_void_nr
_platon_squeeze_void_average_x
_platon_squeeze_void_average_y
_platon_squeeze_void_average_z
_platon_squeeze_void_volume
_platon_squeeze_void_count_electrons
_platon_squeeze_void_content
1 1.040 0.088 0.340 38 4 ' '
2 0.540 0.411 0.840 38 4 ' '
3 0.460 0.589 0.160 38 4 ' '
4 -0.040 0.911 0.660 38 4 ' '
